data_7053226
loop_
_publ_author_name
'Ba, Fatou'
'Cabon, Nolwenn'
'Le Poul, Pascal'
'Kahlal, Samia'
'Saillard, Jean-Yves'
'Le Poul, Nicolas'
'Golhen, St\'ephane'
'Caro, Bertrand'
'Robin-Le Guen, Fran\,coise'

_publ_section_title
;
 Diferrocenylpyrylium salts and electron rich bispyran from oxidative
 coupling of ferrocenylpyran. Example of redox systems switched by proton
 transfer
;
_journal_issue 7
_journal_name_full 'New Journal of Chemistry'
_journal_page_first 2066
_journal_paper_doi 10.1039/c3nj41126e
_journal_volume 37
_journal_year 2013
_chemical_formula_sum 'C56 H48 F12 Fe2 O5 P2'
_chemical_formula_weight 1202.58
_chemical_name_systematic
;
?
;
_space_group_IT_number 14
_symmetry_cell_setting monoclinic
_symmetry_space_group_name_Hall '-P 2yn'
_symmetry_space_group_name_H-M 'P 1 21/n 1'
_atom_sites_solution_hydrogens geom
_atom_sites_solution_primary direct
_atom_sites_solution_secondary difmap
_audit_creation_method SHELXL-97
_cell_angle_alpha 90.00
_cell_angle_beta 100.308(14)
_cell_angle_gamma 90.00
_cell_formula_units_Z 2
_cell_length_a 11.956(2)
_cell_length_b 16.995(4)
_cell_length_c 15.106(3)
_cell_measurement_reflns_used 5930
_cell_measurement_temperature 293(2)
_cell_measurement_theta_max 25.350
_cell_measurement_theta_min 0.998
_cell_volume 3019.9(11)
_computing_cell_refinement 'HKL Scalepack (Otwinowski & Minor 1997)'
_computing_data_collection 'Collect (Bruker AXS BV, 1997-2004)'
_computing_data_reduction 'HKL Denzo and Scalepack (Otwinowski & Minor 1997)'
_computing_molecular_graphics 'ORTEP-3 for Windows (Farrugia, 1997)'
_computing_publication_material 'WinGX publication routines (Farrugia, 1999)'
_computing_structure_refinement 'SHELXL-97 (Sheldrick, 1997)'
_computing_structure_solution 'SIR97 (Altomare al, 1999)'
_diffrn_ambient_temperature 293(2)
_diffrn_measured_fraction_theta_full 0.909
_diffrn_measured_fraction_theta_max 0.909
_diffrn_measurement_device_type CCD
_diffrn_radiation_monochromator graphite
_diffrn_radiation_source 'fine-focus sealed tube'
_diffrn_radiation_type MoK\a
_diffrn_radiation_wavelength 0.71073
_diffrn_reflns_av_R_equivalents 0.1697
_diffrn_reflns_av_sigmaI/netI 0.1622
_diffrn_reflns_limit_h_max 14
_diffrn_reflns_limit_h_min -12
_diffrn_reflns_limit_k_max 20
_diffrn_reflns_limit_k_min -20
_diffrn_reflns_limit_l_max 18
_diffrn_reflns_limit_l_min -17
_diffrn_reflns_number 14912
_diffrn_reflns_theta_full 25.61
_diffrn_reflns_theta_max 25.61
_diffrn_reflns_theta_min 5.32
_exptl_absorpt_coefficient_mu 0.613
_exptl_absorpt_correction_type none
_exptl_crystal_colour green
_exptl_crystal_density_diffrn 1.323
_exptl_crystal_density_method 'not measured'
_exptl_crystal_description prism
_exptl_crystal_F_000 1228
_exptl_crystal_size_max 0.04
_exptl_crystal_size_mid 0.04
_exptl_crystal_size_min 0.03
_refine_diff_density_max 0.564
_refine_diff_density_min -0.473
_refine_diff_density_rms 0.095
_refine_ls_extinction_coef 0.043(12)
_refine_ls_extinction_expression Fc^*^=kFc[1+0.001xFc^2^\l^3^/sin(2\q)]^-1/4^
_refine_ls_extinction_method SHELXL
_refine_ls_goodness_of_fit_ref 1.092
_refine_ls_hydrogen_treatment constr
_refine_ls_matrix_type full
_refine_ls_number_parameters 362
_refine_ls_number_reflns 5186
_refine_ls_number_restraints 0
_refine_ls_restrained_S_all 1.092
_refine_ls_R_factor_all 0.2380
_refine_ls_R_factor_gt 0.1191
_refine_ls_shift/su_max 0.000
_refine_ls_shift/su_mean 0.000
_refine_ls_structure_factor_coef Fsqd
_refine_ls_weighting_details 'calc w=1/[\s^2^(Fo^2^)+(0.2000P)^2^+0.0000P] where P=(Fo^2^+2Fc^2^)/3'
_refine_ls_weighting_scheme calc
_refine_ls_wR_factor_gt 0.3143
_refine_ls_wR_factor_ref 0.3952
_reflns_number_gt 2085
_reflns_number_total 5186
_reflns_threshold_expression >2sigma(I)
_cod_data_source_file c3nj41126e.txt
_cod_data_source_block 4(2+)
_cod_original_cell_volume 3019.6(10)
_cod_original_sg_symbol_H-M P21/n
_cod_database_code 7053226

loop_
_symmetry_equiv_pos_as_xyz
'x, y, z'
'-x+1/2, y+1/2, -z+1/2'
'-x, -y, -z'
'x-1/2, -y-1/2, z-1/2'

loop_
_atom_site_label
_atom_site_type_symbol
_atom_site_fract_x
_atom_site_fract_y
_atom_site_fract_z
_atom_site_U_iso_or_equiv
_atom_site_adp_type
_atom_site_occupancy
_atom_site_symmetry_multiplicity
_atom_site_calc_flag
_atom_site_refinement_flags
Fe1 Fe 0.28228(14) -0.08375(9) 1.09999(11) 0.0813(8) Uani 1 1 d .
C2 C 0.0506(8) -0.0056(5) 0.9953(6) 0.059(2) Uani 1 1 d .
C2' C 0.2073(9) 0.1020(5) 0.8308(7) 0.069(3) Uani 1 1 d .
C3 C 0.1207(9) -0.0780(5) 1.0249(7) 0.075(3) Uani 1 1 d .
C3' C 0.1440(8) 0.0454(5) 0.8650(7) 0.066(2) Uani 1 1 d .
H3' H 0.1183 0.0012 0.8311 0.079 Uiso 1 1 calc R
C4' C 0.1185(8) 0.0553(5) 0.9520(7) 0.063(2) Uani 1 1 d .
C5' C 0.1528(9) 0.1240(5) 1.0023(7) 0.072(3) Uani 1 1 d .
H5' H 0.1309 0.1329 1.0575 0.086 Uiso 1 1 calc R
C11 C 0.2379(9) 0.1044(6) 0.7428(7) 0.075(3) Uani 1 1 d .
C12 C 0.1967(13) 0.0485(7) 0.6787(8) 0.105(4) Uani 1 1 d .
H12 H 0.1511 0.0083 0.6943 0.127 Uiso 1 1 calc R
C6' C 0.2208(9) 0.1781(5) 0.9665(7) 0.070(3) Uani 1 1 d .
C13 C 0.2204(16) 0.0499(11) 0.5922(10) 0.132(5) Uani 1 1 d .
H13 H 0.1958 0.0104 0.5507 0.159 Uiso 1 1 calc R
C14 C 0.2870(14) 0.1177(10) 0.5701(10) 0.120(5) Uani 1 1 d .
H14 H 0.3028 0.1236 0.5124 0.144 Uiso 1 1 calc R
C15 C 0.3240(12) 0.1703(8) 0.6335(9) 0.101(4) Uani 1 1 d .
H15 H 0.3686 0.2115 0.6189 0.121 Uiso 1 1 calc R
C16 C 0.3013(9) 0.1680(6) 0.7173(7) 0.077(3) Uani 1 1 d .
H16 H 0.3270 0.2079 0.7581 0.093 Uiso 1 1 calc R
C5 C 0.2761(10) 0.2460(5) 1.0109(7) 0.078(3) Uani 1 1 d .
C6 C 0.2436(14) 0.2710(7) 1.0917(9) 0.112(5) Uani 1 1 d .
H6 H 0.1860 0.2454 1.1145 0.134 Uiso 1 1 calc R
C7 C 0.300(2) 0.3353(10) 1.1365(12) 0.172(9) Uani 1 1 d .
H7 H 0.2822 0.3516 1.1909 0.206 Uiso 1 1 calc R
C8 C 0.3855(14) 0.3761(8) 1.1002(10) 0.123(5) Uani 1 1 d .
H8 H 0.4243 0.4184 1.1306 0.148 Uiso 1 1 calc R
C9 C 0.4078(15) 0.3523(8) 1.0226(11) 0.133(6) Uani 1 1 d .
H9 H 0.4606 0.3809 0.9975 0.159 Uiso 1 1 calc R
C10 C 0.3587(11) 0.2882(6) 0.9758(9) 0.097(4) Uani 1 1 d .
H10 H 0.3798 0.2731 0.9219 0.117 Uiso 1 1 calc R
C29 C 0.1968(13) -0.1188(7) 0.9775(9) 0.105(4) Uani 1 1 d .
H29 H 0.2153 -0.1059 0.9220 0.126 Uiso 1 1 calc R
C30 C 0.2381(16) -0.1840(9) 1.0344(13) 0.139(6) Uani 1 1 d .
H30 H 0.2882 -0.2219 1.0201 0.166 Uiso 1 1 calc R
C31 C 0.1956(14) -0.1838(8) 1.1110(12) 0.117(5) Uani 1 1 d .
H31 H 0.2116 -0.2201 1.1576 0.141 Uiso 1 1 calc R
C32 C 0.1214(10) -0.1179(7) 1.1077(8) 0.089(3) Uani 1 1 d .
H32 H 0.0805 -0.1035 1.1520 0.106 Uiso 1 1 calc R
C33 C 0.3422(14) 0.0249(8) 1.1509(12) 0.117(5) Uani 1 1 d .
H33 H 0.3003 0.0713 1.1467 0.140 Uiso 1 1 calc R
C34 C 0.4019(15) 0.0000(11) 1.0867(13) 0.137(6) Uani 1 1 d .
H34 H 0.4080 0.0258 1.0334 0.164 Uiso 1 1 calc R
C35 C 0.4556(14) -0.0775(12) 1.1192(19) 0.174(9) Uani 1 1 d .
H35 H 0.5020 -0.1094 1.0911 0.208 Uiso 1 1 calc R
C36 C 0.4185(14) -0.0911(11) 1.2046(14) 0.141(6) Uani 1 1 d .
H36 H 0.4354 -0.1347 1.2419 0.170 Uiso 1 1 calc R
C37 C 0.3509(14) -0.0248(9) 1.2202(12) 0.128(5) Uani 1 1 d .
H37 H 0.3181 -0.0174 1.2710 0.154 Uiso 1 1 calc R
F1 F 0.0580(10) 0.2006(6) 1.3462(8) 0.185(5) Uani 1 1 d .
F2 F -0.0721(8) 0.1267(6) 1.2673(8) 0.161(4) Uani 1 1 d .
F3 F 0.0718(8) 0.0620(7) 1.2180(9) 0.201(6) Uani 1 1 d .
F4 F 0.1937(8) 0.1439(6) 1.2901(10) 0.198(5) Uani 1 1 d .
F5 F 0.0697(15) 0.0739(7) 1.3551(9) 0.230(7) Uani 1 1 d .
F6 F 0.0529(12) 0.1920(9) 1.2033(9) 0.223(6) Uani 1 1 d .
P P 0.0655(3) 0.13372(17) 1.2810(2) 0.0816(10) Uani 1 1 d .
O1' O 0.2460(6) 0.1653(3) 0.8834(4) 0.0679(17) Uani 1 1 d .
O1W O -0.111(4) -0.343(2) 1.301(3) 0.33(3) Uani 0.50 1 d P
O3W O -0.0159(14) -0.2994(16) 1.175(3) 0.27(2) Uani 0.50 1 d P
O2W O 0.566(2) 0.051(3) 0.5216(19) 0.236(18) Uani 0.50 1 d P

loop_
_atom_site_aniso_label
_atom_site_aniso_U_11
_atom_site_aniso_U_22
_atom_site_aniso_U_33
_atom_site_aniso_U_23
_atom_site_aniso_U_13
_atom_site_aniso_U_12
Fe1 0.0816(12) 0.0713(11) 0.0911(13) 0.0164(8) 0.0158(8) 0.0153(7)
C2 0.072(5) 0.049(5) 0.058(5) 0.007(4) 0.011(5) -0.011(4)
C2' 0.080(7) 0.062(6) 0.060(6) 0.001(5) 0.002(5) 0.002(5)
C3 0.081(7) 0.056(5) 0.080(7) 0.013(5) -0.007(5) -0.003(5)
C3' 0.073(6) 0.052(5) 0.074(7) -0.005(5) 0.015(5) -0.009(4)
C4' 0.069(6) 0.044(5) 0.074(6) 0.000(4) 0.008(5) 0.001(4)
C5' 0.082(7) 0.064(6) 0.071(6) 0.000(5) 0.020(5) -0.008(5)
C11 0.084(7) 0.066(6) 0.070(7) -0.012(5) -0.001(5) -0.007(5)
C12 0.159(13) 0.083(8) 0.078(9) 0.000(6) 0.031(8) -0.030(8)
C6' 0.082(7) 0.054(5) 0.076(7) -0.001(5) 0.021(5) -0.010(5)
C13 0.165(15) 0.146(14) 0.082(10) -0.022(9) 0.010(9) 0.007(12)
C14 0.142(13) 0.136(12) 0.089(9) 0.017(9) 0.037(9) -0.031(10)
C15 0.133(11) 0.091(8) 0.082(8) 0.003(7) 0.030(8) -0.024(7)
C16 0.081(7) 0.081(7) 0.075(7) 0.007(5) 0.025(5) -0.007(5)
C5 0.108(8) 0.053(5) 0.074(7) -0.010(5) 0.016(6) -0.023(5)
C6 0.166(13) 0.086(8) 0.098(9) -0.041(7) 0.061(9) -0.051(8)
C7 0.29(3) 0.113(12) 0.133(13) -0.064(11) 0.094(15) -0.082(14)
C8 0.170(15) 0.103(10) 0.103(10) -0.038(8) 0.039(10) -0.055(9)
C9 0.195(17) 0.094(9) 0.125(12) -0.027(9) 0.073(12) -0.067(10)
C10 0.131(11) 0.073(7) 0.097(9) -0.012(6) 0.045(8) -0.038(7)
C29 0.148(12) 0.086(8) 0.080(8) -0.004(6) 0.018(8) 0.037(8)
C30 0.170(16) 0.089(10) 0.136(14) -0.007(9) -0.029(12) 0.061(10)
C31 0.143(13) 0.085(9) 0.112(12) 0.018(8) -0.007(10) 0.006(8)
C32 0.089(8) 0.077(7) 0.093(8) 0.031(6) -0.002(6) 0.013(6)
C33 0.121(12) 0.083(9) 0.127(12) 0.024(9) -0.030(10) -0.014(8)
C34 0.125(13) 0.146(15) 0.148(15) 0.042(12) 0.044(12) -0.005(10)
C35 0.075(10) 0.170(17) 0.29(3) 0.048(18) 0.067(14) 0.037(10)
C36 0.099(12) 0.145(14) 0.175(17) 0.036(12) 0.013(11) 0.045(10)
C37 0.133(13) 0.107(11) 0.133(13) -0.015(10) -0.008(10) 0.001(9)
F1 0.192(10) 0.142(8) 0.236(12) -0.112(8) 0.083(9) -0.068(7)
F2 0.117(7) 0.155(8) 0.216(10) -0.055(8) 0.047(7) -0.036(6)
F3 0.131(7) 0.195(10) 0.287(15) -0.172(11) 0.061(8) -0.043(6)
F4 0.108(7) 0.161(9) 0.327(16) -0.098(10) 0.044(8) -0.044(6)
F5 0.315(19) 0.176(10) 0.187(12) 0.096(9) 0.014(11) 0.040(10)
F6 0.232(14) 0.247(14) 0.201(12) 0.116(11) 0.070(10) 0.005(10)
P 0.097(2) 0.0685(18) 0.081(2) -0.0135(15) 0.0190(16) -0.0113(14)
O1' 0.080(4) 0.054(3) 0.069(4) -0.002(3) 0.013(3) -0.012(3)
O1W 0.29(4) 0.31(4) 0.47(6) 0.21(4) 0.28(5) 0.24(4)
O3W 0.056(10) 0.23(3) 0.49(5) 0.29(3) -0.050(18) -0.045(13)
O2W 0.106(17) 0.41(5) 0.18(2) -0.18(3) 0.002(16) 0.06(2)

loop_
_atom_type_symbol
_atom_type_description
_atom_type_scat_dispersion_real
_atom_type_scat_dispersion_imag
_atom_type_scat_source
C C 0.0033 0.0016 'International Tables Vol C Tables 4.2.6.8 and 6.1.1.4'
H H 0.0000 0.0000 'International Tables Vol C Tables 4.2.6.8 and 6.1.1.4'
F F 0.0171 0.0103 'International Tables Vol C Tables 4.2.6.8 and 6.1.1.4'
Fe Fe 0.3463 0.8444 'International Tables Vol C Tables 4.2.6.8 and 6.1.1.4'
O O 0.0106 0.0060 'International Tables Vol C Tables 4.2.6.8 and 6.1.1.4'
P P 0.1023 0.0942 'International Tables Vol C Tables 4.2.6.8 and 6.1.1.4'

loop_
_geom_angle_atom_site_label_1
_geom_angle_atom_site_label_2
_geom_angle_atom_site_label_3
_geom_angle
_geom_angle_site_symmetry_1
C30 Fe1 C31 39.2(6) .
C30 Fe1 C32 67.4(7) .
C31 Fe1 C32 41.2(5) .
C30 Fe1 C29 41.7(5) .
C31 Fe1 C29 69.3(6) .
C32 Fe1 C29 69.0(6) .
C30 Fe1 C3 68.2(5) .
C31 Fe1 C3 68.9(5) .
C32 Fe1 C3 40.7(4) .
C29 Fe1 C3 41.0(5) .
C30 Fe1 C34 132.1(9) .
C31 Fe1 C34 166.3(7) .
C32 Fe1 C34 152.5(6) .
C29 Fe1 C34 111.0(7) .
C3 Fe1 C34 120.9(6) .
C30 Fe1 C35 106.7(8) .
C31 Fe1 C35 123.8(7) .
C32 Fe1 C35 162.4(7) .
C29 Fe1 C35 118.4(9) .
C3 Fe1 C35 154.6(8) .
C34 Fe1 C35 43.2(7) .
C30 Fe1 C36 115.6(7) .
C31 Fe1 C36 103.5(7) .
C32 Fe1 C36 124.4(7) .
C29 Fe1 C36 151.4(6) .
C3 Fe1 C36 163.7(7) .
C34 Fe1 C36 69.4(8) .
C35 Fe1 C36 41.6(8) .
C30 Fe1 C33 170.5(9) .
C31 Fe1 C33 150.3(8) .
C32 Fe1 C33 120.0(7) .
C29 Fe1 C33 132.9(6) .
C3 Fe1 C33 112.9(5) .
C34 Fe1 C33 38.7(6) .
C35 Fe1 C33 68.1(8) .
C36 Fe1 C33 66.3(6) .
C30 Fe1 C37 149.5(7) .
C31 Fe1 C37 117.2(7) .
C32 Fe1 C37 108.2(6) .
C29 Fe1 C37 167.6(6) .
C3 Fe1 C37 129.3(6) .
C34 Fe1 C37 65.4(7) .
C35 Fe1 C37 67.9(9) .
C36 Fe1 C37 40.1(6) .
C33 Fe1 C37 37.2(5) .
C2 C2 C4' 122.7(10) 3_557
C2 C2 C3 125.7(10) 3_557
C4' C2 C3 111.6(8) .
C3' C2' O1' 118.8(9) .
C3' C2' C11 127.7(9) .
O1' C2' C11 113.4(8) .
C32 C3 C29 107.7(10) .
C32 C3 C2 124.4(10) .
C29 C3 C2 128.0(10) .
C32 C3 Fe1 68.6(6) .
C29 C3 Fe1 68.6(7) .
C2 C3 Fe1 128.1(7) .
C2' C3' C4' 119.3(8) .
C5' C4' C3' 120.6(8) .
C5' C4' C2 116.9(8) .
C3' C4' C2 122.4(8) .
C6' C5' C4' 117.9(9) .
C12 C11 C16 118.4(10) .
C12 C11 C2' 120.6(10) .
C16 C11 C2' 120.7(9) .
C13 C12 C11 122.7(13) .
O1' C6' C5' 119.5(8) .
O1' C6' C5 113.6(8) .
C5' C6' C5 126.8(10) .
C12 C13 C14 116.0(14) .
C15 C14 C13 119.2(13) .
C14 C15 C16 124.4(12) .
C15 C16 C11 119.2(11) .
C6 C5 C10 119.8(9) .
C6 C5 C6' 118.1(10) .
C10 C5 C6' 122.1(10) .
C5 C6 C7 117.9(12) .
C8 C7 C6 121.1(14) .
C9 C8 C7 117.9(13) .
C8 C9 C10 124.7(13) .
C9 C10 C5 118.5(11) .
C30 C29 C3 104.8(13) .
C30 C29 Fe1 67.6(8) .
C3 C29 Fe1 70.4(6) .
C29 C30 C31 111.8(13) .
C29 C30 Fe1 70.7(8) .
C31 C30 Fe1 71.2(9) .
C32 C31 C30 107.5(13) .
C32 C31 Fe1 70.1(7) .
C30 C31 Fe1 69.6(10) .
C31 C32 C3 108.2(12) .
C31 C32 Fe1 68.7(8) .
C3 C32 Fe1 70.7(7) .
C37 C33 C34 112.5(16) .
C37 C33 Fe1 72.6(9) .
C34 C33 Fe1 69.6(10) .
C33 C34 C35 106.5(16) .
C33 C34 Fe1 71.6(9) .
C35 C34 Fe1 68.1(9) .
C36 C35 C34 104.3(16) .
C36 C35 Fe1 69.8(9) .
C34 C35 Fe1 68.7(9) .
C37 C36 C35 106.9(16) .
C37 C36 Fe1 71.7(9) .
C35 C36 Fe1 68.6(10) .
C33 C37 C36 109.7(17) .
C33 C37 Fe1 70.2(9) .
C36 C37 Fe1 68.1(10) .
F6 P F5 176.0(9) .
F6 P F1 90.2(8) .
F5 P F1 91.2(8) .
F6 P F4 87.4(8) .
F5 P F4 96.3(9) .
F1 P F4 91.9(6) .
F6 P F3 92.7(9) .
F5 P F3 85.9(9) .
F1 P F3 176.9(8) .
F4 P F3 89.2(5) .
F6 P F2 89.5(7) .
F5 P F2 86.7(8) .
F1 P F2 87.8(5) .
F4 P F2 176.9(8) .
F3 P F2 91.3(5) .
C6' O1' C2' 123.6(7) .

loop_
_geom_bond_atom_site_label_1
_geom_bond_atom_site_label_2
_geom_bond_distance
_geom_bond_site_symmetry_2
Fe1 C30 1.994(16) .
Fe1 C31 2.014(15) .
Fe1 C32 2.032(12) .
Fe1 C29 2.037(13) .
Fe1 C3 2.061(10) .
Fe1 C34 2.052(16) .
Fe1 C35 2.043(17) .
Fe1 C36 2.060(17) .
Fe1 C33 2.078(14) .
Fe1 C37 2.108(16) .
C2 C2 1.257(18) 3_557
C2 C4' 1.533(12) .
C2 C3 1.510(13) .
C2' C3' 1.380(13) .
C2' O1' 1.368(11) .
C2' C11 1.441(15) .
C3 C32 1.422(15) .
C3 C29 1.434(16) .
C3' C4' 1.411(13) .
C4' C5' 1.412(13) .
C5' C6' 1.398(13) .
C11 C12 1.383(15) .
C11 C16 1.413(14) .
C12 C13 1.386(19) .
C6' O1' 1.359(11) .
C6' C5 1.436(13) .
C13 C14 1.47(2) .
C14 C15 1.327(18) .
C15 C16 1.341(15) .
C5 C6 1.411(15) .
C5 C10 1.400(14) .
C6 C7 1.396(19) .
C7 C8 1.42(2) .
C8 C9 1.311(17) .
C9 C10 1.372(16) .
C29 C30 1.435(19) .
C30 C31 1.34(2) .
C31 C32 1.424(18) .
C33 C37 1.334(19) .
C33 C34 1.37(2) .
C34 C35 1.51(2) .
C35 C36 1.46(3) .
C36 C37 1.43(2) .
F1 P 1.517(8) .
F2 P 1.626(10) .
F3 P 1.557(8) .
F4 P 1.524(10) .
F5 P 1.507(11) .
F6 P 1.522(11) .
